data_4028718
loop_
_publ_author_name
'Zeng Li'
'Jing Li'
'Nan Yang'
'Ying Chen'
'Yu Zhou'
'Xun Ji'
'Lei Zhang'
'Jinfang Wang'
'Xin Xie'
'Hong Liu'

_publ_section_title
;
 Gold(I)-Catalyzed Cascade Approach for the Synthesis of Tryptamine-Based
 Polycyclic Privileged Scaffolds as \a1-Adrenergic Receptor Antagonists
;
_journal_name_full 'Journal of Organic Chemistry'
_journal_page_first 10802
_journal_page_last 10811
_journal_paper_doi 10.1021/jo4017887
_journal_volume 78
_journal_year 2013
_chemical_formula_sum 'C19 H16 N2 O'
_chemical_formula_weight 288.34
_chemical_name_common 3aa
_chemical_name_systematic
;
 ?
;
_space_group_IT_number 14
_symmetry_cell_setting monoclinic
_symmetry_space_group_name_Hall '-P 2ybc'
_symmetry_space_group_name_H-M 'P 1 21/c 1'
_atom_sites_solution_hydrogens geom
_atom_sites_solution_primary direct
_atom_sites_solution_secondary difmap
_audit_creation_method SHELXL-97
_cell_angle_alpha 90.00
_cell_angle_beta 94.837(3)
_cell_angle_gamma 90.00
_cell_formula_units_Z 4
_cell_length_a 14.0247(6)
_cell_length_b 7.4097(3)
_cell_length_c 14.5049(7)
_cell_measurement_reflns_used 6169
_cell_measurement_temperature 100(2)
_cell_measurement_theta_max 54.87
_cell_measurement_theta_min 4.50
_cell_volume 1501.96(11)
_computing_cell_refinement 'Bruker SAINT'
_computing_data_collection 'Bruker APEX2'
_computing_data_reduction 'Bruker SAINT'
_computing_molecular_graphics 'Bruker SHELXTL'
_computing_publication_material 'Bruker SHELXTL'
_computing_structure_refinement 'SHELXL-97 (Sheldrick, 2008)'
_computing_structure_solution 'SHELXS-97 (Sheldrick, 2008)'
_diffrn_ambient_temperature 100(2)
_diffrn_measured_fraction_theta_full 0.999
_diffrn_measured_fraction_theta_max 0.999
_diffrn_measurement_device_type 'Bruker APEX-II CCD'
_diffrn_radiation_monochromator graphite
_diffrn_radiation_source 'fine-focus sealed tube'
_diffrn_radiation_type MoK\a
_diffrn_radiation_wavelength 0.71073
_diffrn_reflns_av_R_equivalents 0.0448
_diffrn_reflns_av_sigmaI/netI 0.0544
_diffrn_reflns_limit_h_max 18
_diffrn_reflns_limit_h_min -16
_diffrn_reflns_limit_k_max 9
_diffrn_reflns_limit_k_min -9
_diffrn_reflns_limit_l_max 18
_diffrn_reflns_limit_l_min -18
_diffrn_reflns_number 12824
_diffrn_reflns_theta_full 27.44
_diffrn_reflns_theta_max 27.44
_diffrn_reflns_theta_min 1.46
_exptl_absorpt_coefficient_mu 0.080
_exptl_absorpt_correction_T_max 0.7456
_exptl_absorpt_correction_T_min 0.6526
_exptl_absorpt_correction_type multi-scan
_exptl_absorpt_process_details sadabs
_exptl_crystal_colour colorless
_exptl_crystal_density_diffrn 1.275
_exptl_crystal_description block
_exptl_crystal_F_000 608
_exptl_crystal_size_max 0.25
_exptl_crystal_size_mid 0.18
_exptl_crystal_size_min 0.18
_refine_diff_density_max 0.227
_refine_diff_density_min -0.196
_refine_diff_density_rms 0.046
_refine_ls_extinction_coef 0.0082(19)
_refine_ls_extinction_expression Fc^*^=kFc[1+0.001xFc^2^\l^3^/sin(2\q)]^-1/4^
_refine_ls_extinction_method SHELXL
_refine_ls_goodness_of_fit_ref 1.049
_refine_ls_hydrogen_treatment mixed
_refine_ls_matrix_type full
_refine_ls_number_parameters 201
_refine_ls_number_reflns 3437
_refine_ls_number_restraints 0
_refine_ls_restrained_S_all 1.049
_refine_ls_R_factor_all 0.1016
_refine_ls_R_factor_gt 0.0515
_refine_ls_shift/su_max 0.000
_refine_ls_shift/su_mean 0.000
_refine_ls_structure_factor_coef Fsqd
_refine_ls_weighting_details 'calc w=1/[\s^2^(Fo^2^)+(0.0663P)^2^+0.0000P] where P=(Fo^2^+2Fc^2^)/3'
_refine_ls_weighting_scheme calc
_refine_ls_wR_factor_gt 0.1164
_refine_ls_wR_factor_ref 0.1363
_reflns_number_gt 2049
_reflns_number_total 3437
_reflns_threshold_expression >2sigma(I)
_cod_data_source_file jo4017887_si_002.cif
_cod_data_source_block C19H16N2O
_cod_database_code 4028718

loop_
_symmetry_equiv_pos_as_xyz
'x, y, z'
'-x, y+1/2, -z+1/2'
'-x, -y, -z'
'x, -y-1/2, z-1/2'

loop_
_atom_site_label
_atom_site_type_symbol
_atom_site_fract_x
_atom_site_fract_y
_atom_site_fract_z
_atom_site_U_iso_or_equiv
_atom_site_adp_type
_atom_site_occupancy
_atom_site_symmetry_multiplicity
_atom_site_calc_flag
_atom_site_refinement_flags
O1 O 0.35982(10) 0.31126(19) 1.13157(9) 0.0592(4) Uani 1 1 d .
N1 N 0.25538(9) 0.03499(19) 0.77242(9) 0.0386(4) Uani 1 1 d .
H4 H 0.2932 0.0633 0.7311 0.046 Uiso 1 1 calc R
N2 N 0.28685(10) 0.3196(2) 0.98378(10) 0.0424(4) Uani 1 1 d .
C1 C 0.04071(14) -0.3383(3) 0.78326(16) 0.0593(6) Uani 1 1 d .
H1 H -0.0085 -0.4208 0.7887 0.071 Uiso 1 1 calc R
C2 C 0.06964(13) -0.2291(3) 0.85704(16) 0.0510(5) Uani 1 1 d .
H5 H 0.0407 -0.2382 0.9122 0.061 Uiso 1 1 calc R
C3 C 0.14291(11) -0.1046(2) 0.84824(12) 0.0387(4) Uani 1 1 d .
C4 C 0.18535(12) 0.0356(2) 0.90575(12) 0.0378(4) Uani 1 1 d .
C5 C 0.25295(11) 0.1162(2) 0.85758(11) 0.0344(4) Uani 1 1 d .
C6 C 0.31048(12) 0.2798(2) 0.88799(12) 0.0369(4) Uani 1 1 d .
C7 C 0.41740(12) 0.2490(2) 0.90275(12) 0.0353(4) Uani 1 1 d .
C8 C 0.44678(12) 0.2624(2) 0.99650(12) 0.0370(4) Uani 1 1 d .
C9 C 0.54115(13) 0.2394(2) 1.02953(14) 0.0475(5) Uani 1 1 d .
H10 H 0.5597 0.2455 1.0925 0.057 Uiso 1 1 calc R
C10 C 0.60698(14) 0.2071(3) 0.96618(15) 0.0543(5) Uani 1 1 d .
H2 H 0.6712 0.1918 0.9864 0.065 Uiso 1 1 calc R
C11 C 0.08392(14) -0.3271(3) 0.70071(16) 0.0585(6) Uani 1 1 d .
H3 H 0.0622 -0.4009 0.6515 0.070 Uiso 1 1 calc R
C12 C 0.15787(13) -0.2098(2) 0.69001(14) 0.0470(5) Uani 1 1 d .
H16 H 0.1873 -0.2048 0.6349 0.056 Uiso 1 1 calc R
C13 C 0.18746(12) -0.0985(2) 0.76441(12) 0.0371(4) Uani 1 1 d .
C14 C 0.15824(13) 0.1044(3) 0.99723(13) 0.0497(5) Uani 1 1 d .
H6 H 0.1897 0.0333 1.0471 0.060 Uiso 1 1 calc R
H15 H 0.0896 0.0945 1.0003 0.060 Uiso 1 1 calc R
C15 C 0.18882(13) 0.3006(3) 1.00732(14) 0.0514(5) Uani 1 1 d .
H13 H 0.1470 0.3756 0.9667 0.062 Uiso 1 1 calc R
H14 H 0.1838 0.3402 1.0705 0.062 Uiso 1 1 calc R
C16 C 0.28581(14) 0.4401(2) 0.82329(13) 0.0528(5) Uani 1 1 d .
H9 H 0.2184 0.4641 0.8212 0.079 Uiso 1 1 calc R
H7 H 0.3029 0.4117 0.7622 0.079 Uiso 1 1 calc R
H8 H 0.3207 0.5447 0.8460 0.079 Uiso 1 1 calc R
C17 C 0.48394(13) 0.2173(2) 0.83986(14) 0.0478(5) Uani 1 1 d .
H12 H 0.4655 0.2095 0.7769 0.057 Uiso 1 1 calc R
C18 C 0.57840(15) 0.1973(3) 0.87280(15) 0.0568(6) Uani 1 1 d .
H11 H 0.6241 0.1766 0.8311 0.068 Uiso 1 1 calc R
C19 C 0.36320(13) 0.3001(2) 1.04738(13) 0.0414(5) Uani 1 1 d .

loop_
_atom_site_aniso_label
_atom_site_aniso_U_11
_atom_site_aniso_U_22
_atom_site_aniso_U_33
_atom_site_aniso_U_23
_atom_site_aniso_U_13
_atom_site_aniso_U_12
O1 0.0739(10) 0.0798(10) 0.0249(8) -0.0105(7) 0.0093(7) 0.0042(8)
N1 0.0424(8) 0.0483(8) 0.0264(8) -0.0004(7) 0.0101(6) -0.0042(7)
N2 0.0442(9) 0.0514(9) 0.0325(9) -0.0075(7) 0.0088(7) 0.0011(7)
C1 0.0463(11) 0.0512(12) 0.0816(17) -0.0117(12) 0.0129(11) -0.0104(9)
C2 0.0426(11) 0.0536(12) 0.0588(14) 0.0003(10) 0.0166(10) -0.0023(9)
C3 0.0351(9) 0.0409(9) 0.0407(11) 0.0025(8) 0.0070(8) 0.0042(8)
C4 0.0362(9) 0.0465(10) 0.0315(10) 0.0020(8) 0.0069(8) 0.0018(8)
C5 0.0361(9) 0.0424(9) 0.0252(9) 0.0012(8) 0.0049(7) 0.0022(8)
C6 0.0435(10) 0.0435(10) 0.0241(9) 0.0004(8) 0.0058(8) -0.0018(8)
C7 0.0413(9) 0.0388(9) 0.0264(10) -0.0007(7) 0.0062(8) -0.0059(8)
C8 0.0448(10) 0.0364(9) 0.0299(10) 0.0010(8) 0.0047(8) -0.0031(8)
C9 0.0531(12) 0.0519(11) 0.0360(11) -0.0004(9) -0.0045(9) -0.0049(9)
C10 0.0404(11) 0.0630(13) 0.0593(15) -0.0031(11) 0.0018(10) 0.0008(9)
C11 0.0514(12) 0.0576(12) 0.0661(15) -0.0200(11) 0.0027(11) -0.0048(10)
C12 0.0479(11) 0.0498(11) 0.0432(12) -0.0080(9) 0.0043(9) 0.0028(9)
C13 0.0356(9) 0.0392(9) 0.0365(10) -0.0009(8) 0.0041(8) 0.0028(8)
C14 0.0463(11) 0.0668(13) 0.0383(11) -0.0023(10) 0.0178(9) 0.0004(10)
C15 0.0459(11) 0.0682(14) 0.0419(12) -0.0128(10) 0.0150(9) 0.0053(9)
C16 0.0645(13) 0.0487(11) 0.0444(12) 0.0070(9) 0.0001(10) -0.0008(10)
C17 0.0477(11) 0.0650(12) 0.0316(10) -0.0051(9) 0.0090(9) -0.0086(10)
C18 0.0460(11) 0.0746(14) 0.0519(14) -0.0106(11) 0.0166(10) -0.0048(10)
C19 0.0549(11) 0.0417(10) 0.0280(10) -0.0041(8) 0.0060(9) -0.0018(9)

loop_
_atom_type_symbol
_atom_type_description
_atom_type_scat_dispersion_real
_atom_type_scat_dispersion_imag
_atom_type_scat_source
C C 0.0033 0.0016 'International Tables Vol C Tables 4.2.6.8 and 6.1.1.4'
H H 0.0000 0.0000 'International Tables Vol C Tables 4.2.6.8 and 6.1.1.4'
N N 0.0061 0.0033 'International Tables Vol C Tables 4.2.6.8 and 6.1.1.4'
O O 0.0106 0.0060 'International Tables Vol C Tables 4.2.6.8 and 6.1.1.4'

loop_
_geom_angle_atom_site_label_1
_geom_angle_atom_site_label_2
_geom_angle_atom_site_label_3
_geom_angle
C13 N1 C5 108.76(14)
C13 N1 H4 125.6
C5 N1 H4 125.6
C19 N2 C15 122.48(16)
C19 N2 C6 112.84(14)
C15 N2 C6 119.44(14)
C2 C1 C11 120.93(19)
C2 C1 H1 119.5
C11 C1 H1 119.5
C1 C2 C3 119.29(19)
C1 C2 H5 120.4
C3 C2 H5 120.4
C2 C3 C13 118.82(17)
C2 C3 C4 134.48(17)
C13 C3 C4 106.63(15)
C5 C4 C3 107.02(15)
C5 C4 C14 122.96(16)
C3 C4 C14 129.70(16)
C4 C5 N1 109.86(15)
C4 C5 C6 125.67(15)
N1 C5 C6 124.25(15)
N2 C6 C5 106.18(13)
N2 C6 C7 101.19(13)
C5 C6 C7 114.91(14)
N2 C6 C16 111.18(14)
C5 C6 C16 110.94(14)
C7 C6 C16 111.86(15)
C17 C7 C8 119.85(17)
C17 C7 C6 130.50(16)
C8 C7 C6 109.62(15)
C9 C8 C7 121.81(17)
C9 C8 C19 129.35(17)
C7 C8 C19 108.83(15)
C10 C9 C8 117.85(18)
C10 C9 H10 121.1
C8 C9 H10 121.1
C9 C10 C18 120.52(18)
C9 C10 H2 119.7
C18 C10 H2 119.7
C12 C11 C1 121.63(19)
C12 C11 H3 119.2
C1 C11 H3 119.2
C11 C12 C13 117.77(18)
C11 C12 H16 121.1
C13 C12 H16 121.1
N1 C13 C12 130.69(16)
N1 C13 C3 107.71(14)
C12 C13 C3 121.52(16)
C4 C14 C15 108.66(15)
C4 C14 H6 110.0
C15 C14 H6 110.0
C4 C14 H15 110.0
C15 C14 H15 110.0
H6 C14 H15 108.3
N2 C15 C14 109.60(15)
N2 C15 H13 109.8
C14 C15 H13 109.7
N2 C15 H14 109.8
C14 C15 H14 109.8
H13 C15 H14 108.2
C6 C16 H9 109.5
C6 C16 H7 109.5
H9 C16 H7 109.5
C6 C16 H8 109.5
H9 C16 H8 109.5
H7 C16 H8 109.5
C18 C17 C7 118.26(18)
C18 C17 H12 120.9
C7 C17 H12 120.9
C17 C18 C10 121.68(19)
C17 C18 H11 119.2
C10 C18 H11 119.2
O1 C19 N2 124.92(17)
O1 C19 C8 127.84(17)
N2 C19 C8 107.23(15)

loop_
_geom_bond_atom_site_label_1
_geom_bond_atom_site_label_2
_geom_bond_distance
O1 C19 1.229(2)
N1 C13 1.371(2)
N1 C5 1.377(2)
N1 H4 0.8600
N2 C19 1.361(2)
N2 C15 1.451(2)
N2 C6 1.485(2)
C1 C2 1.375(3)
C1 C11 1.389(3)
C1 H1 0.9300
C2 C3 1.395(2)
C2 H5 0.9300
C3 C13 1.414(2)
C3 C4 1.430(2)
C4 C5 1.362(2)
C4 C14 1.500(2)
C5 C6 1.502(2)
C6 C7 1.514(2)
C6 C16 1.535(2)
C7 C17 1.379(3)
C7 C8 1.391(2)
C8 C9 1.380(2)
C8 C19 1.464(2)
C9 C10 1.377(3)
C9 H10 0.9300
C10 C18 1.382(3)
C10 H2 0.9300
C11 C12 1.372(3)
C11 H3 0.9300
C12 C13 1.393(2)
C12 H16 0.9300
C14 C15 1.519(3)
C14 H6 0.9700
C14 H15 0.9700
C15 H13 0.9700
C15 H14 0.9700
C16 H9 0.9600
C16 H7 0.9600
C16 H8 0.9600
C17 C18 1.378(3)
C17 H12 0.9300
C18 H11 0.9300

loop_
_geom_torsion_atom_site_label_1
_geom_torsion_atom_site_label_2
_geom_torsion_atom_site_label_3
_geom_torsion_atom_site_label_4
_geom_torsion
C11 C1 C2 C3 0.5(3)
C1 C2 C3 C13 -2.0(3)
C1 C2 C3 C4 174.45(18)
C2 C3 C4 C5 -178.05(19)
C13 C3 C4 C5 -1.25(18)
C2 C3 C4 C14 -4.6(3)
C13 C3 C4 C14 172.22(17)
C3 C4 C5 N1 0.24(19)
C14 C4 C5 N1 -173.77(15)
C3 C4 C5 C6 175.02(15)
C14 C4 C5 C6 1.0(3)
C13 N1 C5 C4 0.90(19)
C13 N1 C5 C6 -173.96(14)
C19 N2 C6 C5 115.25(15)
C15 N2 C6 C5 -39.8(2)
C19 N2 C6 C7 -5.05(18)
C15 N2 C6 C7 -160.12(15)
C19 N2 C6 C16 -123.99(16)
C15 N2 C6 C16 80.9(2)
C4 C5 C6 N2 6.5(2)
N1 C5 C6 N2 -179.43(14)
C4 C5 C6 C7 117.47(19)
N1 C5 C6 C7 -68.5(2)
C4 C5 C6 C16 -114.41(19)
N1 C5 C6 C16 59.6(2)
N2 C6 C7 C17 -175.48(17)
C5 C6 C7 C17 70.6(2)
C16 C6 C7 C17 -57.0(2)
N2 C6 C7 C8 2.55(17)
C5 C6 C7 C8 -111.35(16)
C16 C6 C7 C8 120.99(16)
C17 C7 C8 C9 -2.0(3)
C6 C7 C8 C9 179.74(15)
C17 C7 C8 C19 178.76(15)
C6 C7 C8 C19 0.49(19)
C7 C8 C9 C10 1.7(3)
C19 C8 C9 C10 -179.20(17)
C8 C9 C10 C18 -0.4(3)
C2 C1 C11 C12 1.2(3)
C1 C11 C12 C13 -1.3(3)
C5 N1 C13 C12 175.20(17)
C5 N1 C13 C3 -1.68(18)
C11 C12 C13 N1 -176.81(17)
C11 C12 C13 C3 -0.3(3)
C2 C3 C13 N1 179.19(15)
C4 C3 C13 N1 1.80(17)
C2 C3 C13 C12 2.0(2)
C4 C3 C13 C12 -175.43(15)
C5 C4 C14 C15 20.0(2)
C3 C4 C14 C15 -152.57(17)
C19 N2 C15 C14 -88.8(2)
C6 N2 C15 C14 63.8(2)
C4 C14 C15 N2 -47.9(2)
C8 C7 C17 C18 0.9(3)
C6 C7 C17 C18 178.72(18)
C7 C17 C18 C10 0.4(3)
C9 C10 C18 C17 -0.7(3)
C15 N2 C19 O1 -19.7(3)
C6 N2 C19 O1 -173.86(16)
C15 N2 C19 C8 159.77(15)
C6 N2 C19 C8 5.56(19)
C9 C8 C19 O1 -3.4(3)
C7 C8 C19 O1 175.73(17)
C9 C8 C19 N2 177.15(17)
C7 C8 C19 N2 -3.68(19)
